data_7129809
loop_
_publ_author_name
'Shlian, Daniel G.'
'Amemiya, Erika'
'Parkin, Gerard'

_publ_section_title
;
 Synthesis of bis(2-pyridylthio)methyl zinc hydride and catalytic
 hydrosilylation and hydroboration of CO2
;
_journal_name_full 'Chemical Communications'
_journal_paper_doi 10.1039/D1CC06963B
_journal_year 2022
_chemical_formula_sum 'C11 H9 I N2 S2 Zn'
_chemical_formula_weight 425.59
_space_group_crystal_system orthorhombic
_space_group_IT_number 62
_space_group_name_Hall '-P 2ac 2n'
_space_group_name_H-M_alt 'P n m a'
_atom_sites_solution_hydrogens mixed
_audit_creation_method SHELXL-2014/7
_audit_update_record
;
2021-12-07 deposited with the CCDC.	2022-02-04 downloaded from the CCDC.
;
_cell_angle_alpha 90
_cell_angle_beta 90
_cell_angle_gamma 90
_cell_formula_units_Z 4
_cell_length_a 14.3876(7)
_cell_length_b 12.6862(6)
_cell_length_c 7.5630(4)
_cell_measurement_reflns_used 8933
_cell_measurement_temperature 230(2)
_cell_measurement_theta_max 32.57
_cell_measurement_theta_min 2.83
_cell_volume 1380.43(12)
_computing_cell_refinement 'Bruker SAINT'
_computing_data_collection 'Bruker APEX2'
_computing_data_reduction 'Bruker SAINT'
_computing_molecular_graphics 'Bruker SHELXTL'
_computing_publication_material 'Bruker SHELXTL'
_computing_structure_refinement 'SHELXL-2014/7 (Sheldrick, 2014)'
_computing_structure_solution 'SHELXS-97 (Sheldrick 2008)'
_diffrn_ambient_temperature 230(2)
_diffrn_measured_fraction_theta_full 1.000
_diffrn_measured_fraction_theta_max 0.974
_diffrn_measurement_device_type 'Bruker APEX-II CCD'
_diffrn_measurement_method '\f and \w scans'
_diffrn_radiation_type MoK\a
_diffrn_radiation_wavelength 0.71073
_diffrn_reflns_av_R_equivalents 0.0568
_diffrn_reflns_av_unetI/netI 0.0351
_diffrn_reflns_Laue_measured_fraction_full 1.000
_diffrn_reflns_Laue_measured_fraction_max 0.974
_diffrn_reflns_limit_h_max 21
_diffrn_reflns_limit_h_min -21
_diffrn_reflns_limit_k_max 19
_diffrn_reflns_limit_k_min -19
_diffrn_reflns_limit_l_max 11
_diffrn_reflns_limit_l_min -11
_diffrn_reflns_number 16856
_diffrn_reflns_point_group_measured_fraction_full 1.000
_diffrn_reflns_point_group_measured_fraction_max 0.974
_diffrn_reflns_theta_full 25.000
_diffrn_reflns_theta_max 33.039
_diffrn_reflns_theta_min 2.831
_exptl_absorpt_coefficient_mu 4.296
_exptl_absorpt_correction_T_max 0.7465
_exptl_absorpt_correction_T_min 0.5771
_exptl_absorpt_correction_type empirical
_exptl_absorpt_process_details sadabs
_exptl_crystal_colour colorless
_exptl_crystal_density_diffrn 2.048
_exptl_crystal_description prism
_exptl_crystal_F_000 816
_exptl_crystal_size_max 0.410
_exptl_crystal_size_mid 0.260
_exptl_crystal_size_min 0.250
_refine_diff_density_max 0.587
_refine_diff_density_min -1.017
_refine_diff_density_rms 0.113
_refine_ls_extinction_method none
_refine_ls_goodness_of_fit_ref 1.045
_refine_ls_hydrogen_treatment mixed
_refine_ls_matrix_type full
_refine_ls_number_parameters 85
_refine_ls_number_reflns 2645
_refine_ls_number_restraints 0
_refine_ls_restrained_S_all 1.045
_refine_ls_R_factor_all 0.0367
_refine_ls_R_factor_gt 0.0273
_refine_ls_shift/su_max 0.000
_refine_ls_shift/su_mean 0.000
_refine_ls_structure_factor_coef Fsqd
_refine_ls_weighting_details 'w=1/[\s^2^(Fo^2^)+(0.0267P)^2^+0.3399P] where P=(Fo^2^+2Fc^2^)/3'
_refine_ls_weighting_scheme calc
_refine_ls_wR_factor_gt 0.0618
_refine_ls_wR_factor_ref 0.0656
_reflns_Friedel_coverage 0.000
_reflns_number_gt 2193
_reflns_number_total 2645
_reflns_threshold_expression 'I > 2\s(I)'
_cod_data_source_file d1cc06963b2.cif
_cod_data_source_block bpzis10
_cod_database_code 7129809
_shelx_shelxl_version_number 2014/7
_shelx_space_group_comment
; 
The symmetry employed for this shelxl refinement is uniquely defined 
by the following loop, which should always be used as a source of 
symmetry information in preference to the above space-group names. 
They are only intended as comments. 
;
_shelx_estimated_absorpt_t_min 0.272
_shelx_estimated_absorpt_t_max 0.413

loop_
_space_group_symop_operation_xyz
'x, y, z'
'-x+1/2, -y, z+1/2'
'-x, y+1/2, -z'
'x+1/2, -y+1/2, -z+1/2'
'-x, -y, -z'
'x-1/2, y, -z-1/2'
'x, -y-1/2, z'
'-x-1/2, y-1/2, z-1/2'

loop_
_atom_site_label
_atom_site_type_symbol
_atom_site_fract_x
_atom_site_fract_y
_atom_site_fract_z
_atom_site_U_iso_or_equiv
_atom_site_adp_type
_atom_site_occupancy
_atom_site_site_symmetry_order
_atom_site_calc_flag
_atom_site_refinement_flags_posn
_atom_site_refinement_flags_adp
_atom_site_refinement_flags_occupancy
_atom_site_disorder_assembly
_atom_site_disorder_group
I I 0.17666(2) 0.2500 0.20286(3) 0.03806(7) Uani 1 2 d S T P . .
Zn Zn 0.02515(2) 0.2500 0.37440(4) 0.02710(8) Uani 1 2 d S T P . .
S S -0.08484(4) 0.13191(5) 0.66555(7) 0.03612(12) Uani 1 1 d . . . . .
N N -0.05672(11) 0.12277(13) 0.3141(2) 0.0276(3) Uani 1 1 d . . . . .
C1 C -0.0178(2) 0.2500 0.6310(4) 0.0312(5) Uani 1 2 d S T P . .
H1 H 0.027(3) 0.2500 0.716(4) 0.033(9) Uiso 1 2 d S . P . .
C11 C -0.09823(13) 0.07767(15) 0.4532(3) 0.0288(4) Uani 1 1 d . . . . .
C12 C -0.15273(13) -0.01335(17) 0.4339(3) 0.0378(5) Uani 1 1 d . . . . .
H12A H -0.1802 -0.0457 0.5328 0.045 Uiso 1 1 calc R U . . .
C13 C -0.16505(16) -0.05415(19) 0.2670(4) 0.0442(5) Uani 1 1 d . . . . .
H13A H -0.2012 -0.1151 0.2511 0.053 Uiso 1 1 calc R U . . .
C14 C -0.12435(16) -0.00565(18) 0.1225(3) 0.0420(5) Uani 1 1 d . . . . .
H14A H -0.1336 -0.0318 0.0076 0.050 Uiso 1 1 calc R U . . .
C15 C -0.07032(15) 0.08148(17) 0.1517(3) 0.0352(4) Uani 1 1 d . . . . .
H15A H -0.0414 0.1139 0.0544 0.042 Uiso 1 1 calc R U . . .

loop_
_atom_site_aniso_label
_atom_site_aniso_U_11
_atom_site_aniso_U_22
_atom_site_aniso_U_33
_atom_site_aniso_U_23
_atom_site_aniso_U_13
_atom_site_aniso_U_12
I 0.03508(12) 0.03058(10) 0.04851(13) 0.000 0.01754(8) 0.000
Zn 0.02736(16) 0.02705(15) 0.02687(16) 0.000 0.00554(11) 0.000
S 0.0365(3) 0.0458(3) 0.0260(2) 0.0088(2) 0.00383(19) -0.0041(2)
N 0.0274(8) 0.0271(7) 0.0283(7) 0.0017(6) 0.0001(6) 0.0001(6)
C1 0.0255(12) 0.0407(15) 0.0275(13) 0.000 -0.0014(10) 0.000
C11 0.0217(8) 0.0295(8) 0.0352(10) 0.0061(7) 0.0019(7) 0.0033(7)
C12 0.0247(9) 0.0318(10) 0.0570(13) 0.0073(9) 0.0042(9) 0.0008(7)
C13 0.0276(10) 0.0320(10) 0.0730(16) -0.0049(11) -0.0061(10) -0.0006(8)
C14 0.0354(11) 0.0417(12) 0.0490(13) -0.0145(10) -0.0092(9) 0.0033(9)
C15 0.0374(11) 0.0358(10) 0.0325(10) -0.0034(8) -0.0012(8) 0.0037(8)

loop_
_atom_type_symbol
_atom_type_description
_atom_type_scat_dispersion_real
_atom_type_scat_dispersion_imag
_atom_type_scat_source
C C 0.0033 0.0016 'International Tables Vol C Tables 4.2.6.8 and 6.1.1.4'
H H 0.0000 0.0000 'International Tables Vol C Tables 4.2.6.8 and 6.1.1.4'
N N 0.0061 0.0033 'International Tables Vol C Tables 4.2.6.8 and 6.1.1.4'
S S 0.1246 0.1234 'International Tables Vol C Tables 4.2.6.8 and 6.1.1.4'
Zn Zn 0.2839 1.4301 'International Tables Vol C Tables 4.2.6.8 and 6.1.1.4'
I I -0.4742 1.8119 'International Tables Vol C Tables 4.2.6.8 and 6.1.1.4'

loop_
_geom_angle_atom_site_label_1
_geom_angle_atom_site_label_2
_geom_angle_atom_site_label_3
_geom_angle
_geom_angle_site_symmetry_1
_geom_angle_site_symmetry_3
_geom_angle_publ_flag
C1 Zn N 92.17(7) . 7_565 ?
C1 Zn N 92.17(7) . . ?
N Zn N 103.91(9) 7_565 . ?
C1 Zn I 138.41(8) . . ?
N Zn I 112.33(5) 7_565 . ?
N Zn I 112.33(5) . . ?
C11 S C1 104.58(11) . . ?
C11 N C15 118.99(18) . . ?
C11 N Zn 114.72(13) . . ?
C15 N Zn 126.28(14) . . ?
S C1 S 112.56(16) 7_565 . ?
S C1 Zn 107.50(10) 7_565 . ?
S C1 Zn 107.50(10) . . ?
N C11 C12 121.30(19) . . ?
N C11 S 120.13(15) . . ?
C12 C11 S 118.57(16) . . ?
C13 C12 C11 118.5(2) . . ?
C12 C13 C14 120.2(2) . . ?
C15 C14 C13 118.2(2) . . ?
N C15 C14 122.8(2) . . ?

loop_
_geom_bond_atom_site_label_1
_geom_bond_atom_site_label_2
_geom_bond_distance
_geom_bond_site_symmetry_2
_geom_bond_publ_flag
I Zn 2.5368(4) . ?
Zn C1 2.037(3) . ?
Zn N 2.0495(17) 7_565 ?
Zn N 2.0495(17) . ?
S C11 1.758(2) . ?
S C1 1.8011(17) . ?
N C11 1.338(2) . ?
N C15 1.349(3) . ?
C1 S 1.8011(17) 7_565 ?
C11 C12 1.403(3) . ?
C12 C13 1.376(4) . ?
C13 C14 1.384(4) . ?
C14 C15 1.369(3) . ?

loop_
_geom_torsion_atom_site_label_1
_geom_torsion_atom_site_label_2
_geom_torsion_atom_site_label_3
_geom_torsion_atom_site_label_4
_geom_torsion
_geom_torsion_site_symmetry_1
_geom_torsion_site_symmetry_2
_geom_torsion_site_symmetry_3
_geom_torsion_site_symmetry_4
_geom_torsion_publ_flag
C11 S C1 S 109.81(14) . . . 7_565 ?
C11 S C1 Zn -8.38(14) . . . . ?
C15 N C11 C12 2.2(3) . . . . ?
Zn N C11 C12 -176.80(14) . . . . ?
C15 N C11 S -178.04(15) . . . . ?
Zn N C11 S 2.98(19) . . . . ?
C1 S C11 N 3.78(19) . . . . ?
C1 S C11 C12 -176.44(16) . . . . ?
N C11 C12 C13 -1.8(3) . . . . ?
S C11 C12 C13 178.39(16) . . . . ?
C11 C12 C13 C14 -0.1(3) . . . . ?
C12 C13 C14 C15 1.6(3) . . . . ?
C11 N C15 C14 -0.6(3) . . . . ?
Zn N C15 C14 178.25(16) . . . . ?
C13 C14 C15 N -1.3(3) . . . . ?
